data_1549981
loop_
_publ_author_name
'Liu, Gang'
'Liu, Qingsong'
'Zhang, Huihui'
'Yu, Jianhua'

_publ_contact_author
;Jianhua Yu
 Department of Chemistry, Anhui University,
and Anhui Province
Key Laboratory of Chemistry for
 Inorganic/Organic Hybrid Functionalized Materials,
 Hefei, 230601, P. R. China.
;
_publ_section_title
;
 2-(4-Aminophenyl)-3-[3,4-bis(pyridin-2-ylmethoxy)phenyl]acrylonitrile
;
_journal_coeditor_code BT4071
_journal_issue 9
_journal_name_full IUCrData
_journal_page_first x181329
_journal_paper_doi 10.1107/S2414314618013299
_journal_volume 3
_journal_year 2018
_chemical_formula_iupac 'C27 H22 N4 O2'
_chemical_formula_moiety 'C27 H22 N4 O2'
_chemical_formula_sum 'C27 H22 N4 O2'
_chemical_formula_weight 434.49
_chemical_name_systematic 2-(4-Aminophenyl)-3-[3,4-bis(pyridin-2-ylmethoxy)phenyl]acrylonitrile
_space_group_IT_number 14
_space_group_name_Hall '-P 2ybc'
_symmetry_cell_setting monoclinic
_symmetry_space_group_name_Hall '-P 2ybc'
_symmetry_space_group_name_H-M 'P 1 21/c 1'
_atom_sites_solution_hydrogens mixed
_audit_creation_method SHELXL
_cell_angle_alpha 90.00
_cell_angle_beta 101.021(2)
_cell_angle_gamma 90.00
_cell_formula_units_Z 4
_cell_length_a 8.0233(15)
_cell_length_b 16.877(3)
_cell_length_c 17.013(3)
_cell_measurement_reflns_used 4649
_cell_measurement_temperature 296(2)
_cell_measurement_theta_max 24.79
_cell_measurement_theta_min 2.41
_cell_volume 2261.2(7)
_computing_cell_refinement
;
SAINT (Bruker, 2000)
;
_computing_data_collection
;
SMART (Bruker, 2000)
;
_computing_data_reduction
;
SAINT (Bruker, 2000)
;
_computing_molecular_graphics
;
SHELXTL (Sheldrick, 2008)
;
_computing_publication_material
;
SHELXTL (Sheldrick, 2008)
;
_computing_structure_refinement
;
SHELXL (Sheldrick, 2008)
;
_computing_structure_solution
;
SHELXS (Sheldrick, 2008)
;
_diffrn_ambient_temperature 296(2)
_diffrn_measured_fraction_theta_full 1.000
_diffrn_measured_fraction_theta_max 1.000
_diffrn_measurement_device_type 'Bruker SMART CCD area detector'
_diffrn_measurement_method 'phi and omega scans'
_diffrn_radiation_monochromator graphite
_diffrn_radiation_source 'fine-focus sealed tube'
_diffrn_radiation_type MoK\a
_diffrn_radiation_wavelength 0.71073
_diffrn_reflns_av_R_equivalents 0.0251
_diffrn_reflns_av_sigmaI/netI 0.0222
_diffrn_reflns_limit_h_max 9
_diffrn_reflns_limit_h_min -9
_diffrn_reflns_limit_k_max 20
_diffrn_reflns_limit_k_min -20
_diffrn_reflns_limit_l_max 20
_diffrn_reflns_limit_l_min -20
_diffrn_reflns_number 16528
_diffrn_reflns_theta_full 25.000
_diffrn_reflns_theta_max 25.50
_diffrn_reflns_theta_min 1.72
_exptl_absorpt_coefficient_mu 0.083
_exptl_absorpt_correction_type none
_exptl_crystal_colour yellow
_exptl_crystal_density_diffrn 1.276
_exptl_crystal_density_method 'not measured'
_exptl_crystal_description block
_exptl_crystal_F_000 912
_exptl_crystal_size_max 0.21
_exptl_crystal_size_mid 0.20
_exptl_crystal_size_min 0.19
_refine_diff_density_max 0.132
_refine_diff_density_min -0.122
_refine_ls_extinction_method none
_refine_ls_goodness_of_fit_ref 1.071
_refine_ls_hydrogen_treatment mixed
_refine_ls_matrix_type full
_refine_ls_number_parameters 306
_refine_ls_number_reflns 4222
_refine_ls_number_restraints 0
_refine_ls_restrained_S_all 1.071
_refine_ls_R_factor_all 0.0620
_refine_ls_R_factor_gt 0.0405
_refine_ls_shift/su_max 0.000
_refine_ls_shift/su_mean 0.000
_refine_ls_structure_factor_coef Fsqd
_refine_ls_weighting_details 'w=1/[\s^2^(Fo^2^)+(0.0544P)^2^+0.1757P] where P=(Fo^2^+2Fc^2^)/3'
_refine_ls_weighting_scheme calc
_refine_ls_wR_factor_gt 0.1062
_refine_ls_wR_factor_ref 0.1156
_reflns_number_gt 3016
_reflns_number_total 4222
_reflns_threshold_expression I>2\s(I)
_cod_data_source_file bt4071sup1.cif
_cod_data_source_block I
_cod_original_sg_symbol_H-M 'P 21/c'
_cod_database_code 1549981

loop_
_symmetry_equiv_pos_as_xyz
'x, y, z'
'-x, y+1/2, -z+1/2'
'-x, -y, -z'
'x, -y-1/2, z-1/2'

loop_
_atom_site_type_symbol
_atom_site_label
_atom_site_fract_x
_atom_site_fract_y
_atom_site_fract_z
_atom_site_U_iso_or_equiv
_atom_site_adp_type
_atom_site_calc_flag
_atom_site_occupancy
O O1 0.49999(13) 0.35393(6) 0.60726(6) 0.0624(3) Uani d 1
O O2 0.64442(13) 0.43936(6) 0.72240(6) 0.0640(3) Uani d 1
N N1 0.5073(2) 0.18016(8) 0.49938(9) 0.0793(4) Uani d 1
N N2 0.9308(2) 0.45055(9) 0.90889(9) 0.0839(5) Uani d 1
N N3 0.08360(19) 0.41255(8) 0.36157(8) 0.0721(4) Uani d 1
N N4 -0.3243(2) 0.75632(11) 0.17390(10) 0.0807(5) Uani d 1
H H4B -0.383(3) 0.7318(13) 0.1266(14) 0.114(8) Uiso d 1
H H4A -0.276(3) 0.8029(14) 0.1678(13) 0.115(8) Uiso d 1
C C1 0.44974(17) 0.43157(8) 0.60235(8) 0.0484(3) Uani d 1
C C2 0.53138(17) 0.47891(8) 0.66594(8) 0.0502(3) Uani d 1
C C3 0.49239(19) 0.55817(9) 0.66679(9) 0.0560(4) Uani d 1
H H3 0.545197 0.590099 0.708799 0.067 Uiso calc 1
C C4 0.37400(19) 0.59051(9) 0.60481(8) 0.0555(4) Uani d 1
H H4 0.349164 0.644269 0.605985 0.067 Uiso calc 1
C C5 0.29154(17) 0.54486(8) 0.54107(8) 0.0484(3) Uani d 1
C C6 0.33223(17) 0.46381(8) 0.54156(8) 0.0501(4) Uani d 1
H H6 0.278638 0.431542 0.500006 0.060 Uiso calc 1
C C11 0.4137(2) 0.30045(9) 0.55064(9) 0.0644(4) Uani d 1
H H11A 0.415632 0.318992 0.496858 0.077 Uiso calc 1
H H11B 0.296336 0.295468 0.556604 0.077 Uiso calc 1
C C12 0.50242(19) 0.22186(9) 0.56499(9) 0.0592(4) Uani d 1
C C13 0.5746(3) 0.19608(10) 0.64029(11) 0.0829(6) Uani d 1
H H13 0.564635 0.226012 0.685047 0.099 Uiso calc 1
C C14 0.6619(3) 0.12559(12) 0.64889(13) 0.0966(7) Uani d 1
H H14 0.713511 0.107670 0.699380 0.116 Uiso calc 1
C C15 0.6716(3) 0.08249(12) 0.58249(15) 0.1040(7) Uani d 1
H H15 0.731751 0.035105 0.586148 0.125 Uiso calc 1
C C16 0.5897(3) 0.11113(13) 0.50989(14) 0.1060(7) Uani d 1
H H16 0.591819 0.080287 0.464790 0.127 Uiso calc 1
C C21 0.7269(2) 0.47956(9) 0.79186(9) 0.0609(4) Uani d 1
H H21A 0.643897 0.504435 0.818532 0.073 Uiso calc 1
H H21B 0.801109 0.520361 0.777763 0.073 Uiso calc 1
C C22 0.82829(19) 0.41938(9) 0.84601(8) 0.0566(4) Uani d 1
C C23 0.8152(2) 0.33945(10) 0.83217(10) 0.0700(5) Uani d 1
H H23 0.742020 0.319653 0.787431 0.084 Uiso calc 1
C C24 0.9128(3) 0.28889(11) 0.88595(12) 0.0837(5) Uani d 1
H H24 0.908267 0.234429 0.877454 0.100 Uiso calc 1
C C25 1.0158(3) 0.31990(13) 0.95159(12) 0.0909(6) Uani d 1
H H25 1.080498 0.287013 0.989461 0.109 Uiso calc 1
C C26 1.0221(3) 0.39952(14) 0.96067(12) 0.1004(7) Uani d 1
H H26 1.093962 0.420198 1.005379 0.120 Uiso calc 1
C C31 0.17363(17) 0.58435(8) 0.47739(8) 0.0517(4) Uani d 1
H H31 0.157669 0.637714 0.487389 0.062 Uiso calc 1
C C32 0.08303(17) 0.55909(8) 0.40689(8) 0.0482(3) Uani d 1
C C33 0.08525(18) 0.47669(9) 0.38329(9) 0.0537(4) Uani d 1
C C34 -0.02236(17) 0.61078(8) 0.34649(8) 0.0491(3) Uani d 1
C C35 -0.0004(2) 0.69284(9) 0.34669(9) 0.0625(4) Uani d 1
H H35 0.082626 0.715972 0.385550 0.075 Uiso calc 1
C C36 -0.0996(2) 0.74018(9) 0.29030(10) 0.0697(5) Uani d 1
H H36 -0.083483 0.794767 0.292461 0.084 Uiso calc 1
C C37 -0.2235(2) 0.70805(9) 0.23018(9) 0.0601(4) Uani d 1
C C38 -0.24557(19) 0.62686(9) 0.22986(9) 0.0609(4) Uani d 1
H H38 -0.328422 0.603694 0.190933 0.073 Uiso calc 1
C C39 -0.14660(19) 0.57983(9) 0.28634(9) 0.0565(4) Uani d 1
H H39 -0.163616 0.525305 0.284117 0.068 Uiso calc 1

loop_
_atom_site_aniso_label
_atom_site_aniso_U_11
_atom_site_aniso_U_22
_atom_site_aniso_U_33
_atom_site_aniso_U_12
_atom_site_aniso_U_13
_atom_site_aniso_U_23
O1 0.0689(7) 0.0464(6) 0.0622(6) 0.0023(5) -0.0119(5) -0.0040(5)
O2 0.0697(7) 0.0587(6) 0.0540(6) 0.0053(5) -0.0127(5) -0.0048(5)
N1 0.0970(11) 0.0676(9) 0.0737(9) 0.0127(8) 0.0175(8) -0.0085(8)
N2 0.0964(11) 0.0797(10) 0.0616(9) 0.0045(8) -0.0206(8) -0.0027(7)
N3 0.0823(10) 0.0548(8) 0.0724(9) 0.0021(7) -0.0020(7) -0.0032(7)
N4 0.0973(12) 0.0680(10) 0.0690(10) 0.0147(9) -0.0039(9) 0.0166(8)
C1 0.0481(8) 0.0462(8) 0.0500(8) -0.0017(6) 0.0071(6) 0.0014(6)
C2 0.0483(8) 0.0537(9) 0.0462(8) -0.0004(7) 0.0033(6) 0.0021(6)
C3 0.0580(9) 0.0552(9) 0.0515(8) -0.0027(7) 0.0020(7) -0.0073(7)
C4 0.0599(9) 0.0491(8) 0.0564(9) 0.0032(7) 0.0086(7) -0.0023(7)
C5 0.0466(8) 0.0514(8) 0.0475(8) -0.0001(6) 0.0101(6) 0.0023(6)
C6 0.0502(8) 0.0508(8) 0.0469(8) -0.0024(6) 0.0031(7) -0.0013(6)
C11 0.0672(10) 0.0542(9) 0.0643(10) -0.0010(8) -0.0063(8) -0.0083(7)
C12 0.0614(10) 0.0494(9) 0.0646(10) -0.0062(7) 0.0063(8) -0.0049(7)
C13 0.1142(16) 0.0580(11) 0.0711(12) 0.0086(10) 0.0041(11) 0.0004(8)
C14 0.1231(18) 0.0708(13) 0.0920(15) 0.0152(12) 0.0106(13) 0.0205(11)
C15 0.1274(19) 0.0717(13) 0.1205(19) 0.0357(13) 0.0428(16) 0.0181(13)
C16 0.144(2) 0.0806(14) 0.0999(16) 0.0316(14) 0.0405(15) -0.0108(12)
C21 0.0706(10) 0.0601(9) 0.0474(8) 0.0004(8) -0.0008(7) -0.0050(7)
C22 0.0592(9) 0.0615(9) 0.0468(8) 0.0004(7) 0.0044(7) 0.0006(7)
C23 0.0766(11) 0.0638(11) 0.0662(10) 0.0003(8) 0.0051(9) 0.0025(8)
C24 0.0921(14) 0.0663(11) 0.0924(14) 0.0089(10) 0.0166(11) 0.0132(10)
C25 0.0896(14) 0.0964(16) 0.0806(13) 0.0255(12) 0.0008(11) 0.0244(12)
C26 0.1075(17) 0.1034(17) 0.0730(13) 0.0144(13) -0.0259(11) 0.0026(12)
C31 0.0526(9) 0.0480(8) 0.0542(9) 0.0032(6) 0.0098(7) 0.0021(7)
C32 0.0468(8) 0.0485(8) 0.0499(8) 0.0014(6) 0.0111(6) 0.0042(6)
C33 0.0517(9) 0.0554(9) 0.0511(8) 0.0011(7) 0.0025(7) 0.0063(7)
C34 0.0495(8) 0.0502(8) 0.0482(8) 0.0012(6) 0.0112(7) 0.0051(6)
C35 0.0755(11) 0.0532(9) 0.0546(9) -0.0027(8) 0.0021(8) 0.0021(7)
C36 0.0951(13) 0.0473(9) 0.0635(10) 0.0031(8) 0.0073(9) 0.0056(7)
C37 0.0675(10) 0.0580(9) 0.0541(9) 0.0096(8) 0.0097(8) 0.0102(7)
C38 0.0578(9) 0.0624(10) 0.0585(9) -0.0032(8) 0.0006(7) 0.0073(7)
C39 0.0579(9) 0.0493(8) 0.0601(9) -0.0031(7) 0.0059(7) 0.0078(7)

loop_
_atom_type_symbol
_atom_type_description
_atom_type_scat_dispersion_real
_atom_type_scat_dispersion_imag
_atom_type_scat_source
C C 0.0033 0.0016 'International Tables Vol C Tables 4.2.6.8 and 6.1.1.4'
H H 0.0000 0.0000 'International Tables Vol C Tables 4.2.6.8 and 6.1.1.4'
N N 0.0061 0.0033 'International Tables Vol C Tables 4.2.6.8 and 6.1.1.4'
O O 0.0106 0.0060 'International Tables Vol C Tables 4.2.6.8 and 6.1.1.4'

loop_
_geom_angle_atom_site_label_1
_geom_angle_atom_site_label_2
_geom_angle_atom_site_label_3
_geom_angle
C1 O1 C11 118.25(11)
C2 O2 C21 119.76(11)
C12 N1 C16 116.36(16)
C22 N2 C26 116.77(17)
C37 N4 H4B 117.3(13)
C37 N4 H4A 112.7(15)
H4B N4 H4A 116.4(19)
O1 C1 C6 125.29(12)
O1 C1 C2 114.18(12)
C6 C1 C2 120.53(13)
O2 C2 C3 126.26(13)
O2 C2 C1 114.47(12)
C3 C2 C1 119.27(13)
C2 C3 C4 119.90(13)
C2 C3 H3 120.1
C4 C3 H3 120.1
C3 C4 C5 121.93(14)
C3 C4 H4 119.0
C5 C4 H4 119.0
C4 C5 C6 117.33(13)
C4 C5 C31 118.12(13)
C6 C5 C31 124.52(13)
C1 C6 C5 121.04(13)
C1 C6 H6 119.5
C5 C6 H6 119.5
O1 C11 C12 107.47(12)
O1 C11 H11A 110.2
C12 C11 H11A 110.2
O1 C11 H11B 110.2
C12 C11 H11B 110.2
H11A C11 H11B 108.5
N1 C12 C13 122.85(15)
N1 C12 C11 114.88(14)
C13 C12 C11 122.27(15)
C12 C13 C14 119.32(18)
C12 C13 H13 120.3
C14 C13 H13 120.3
C15 C14 C13 118.96(19)
C15 C14 H14 120.5
C13 C14 H14 120.5
C14 C15 C16 117.81(19)
C14 C15 H15 121.1
C16 C15 H15 121.1
N1 C16 C15 124.6(2)
N1 C16 H16 117.7
C15 C16 H16 117.7
O2 C21 C22 107.48(12)
O2 C21 H21A 110.2
C22 C21 H21A 110.2
O2 C21 H21B 110.2
C22 C21 H21B 110.2
H21A C21 H21B 108.5
N2 C22 C23 122.97(15)
N2 C22 C21 113.95(14)
C23 C22 C21 123.08(14)
C22 C23 C24 118.67(17)
C22 C23 H23 120.7
C24 C23 H23 120.7
C25 C24 C23 119.00(18)
C25 C24 H24 120.5
C23 C24 H24 120.5
C26 C25 C24 118.67(18)
C26 C25 H25 120.7
C24 C25 H25 120.7
N2 C26 C25 123.89(19)
N2 C26 H26 118.1
C25 C26 H26 118.1
C32 C31 C5 132.90(14)
C32 C31 H31 113.6
C5 C31 H31 113.6
C31 C32 C33 121.16(13)
C31 C32 C34 124.73(13)
C33 C32 C34 114.10(12)
N3 C33 C32 177.17(16)
C39 C34 C35 116.61(13)
C39 C34 C32 121.59(13)
C35 C34 C32 121.80(13)
C36 C35 C34 121.17(15)
C36 C35 H35 119.4
C34 C35 H35 119.4
C35 C36 C37 121.43(15)
C35 C36 H36 119.3
C37 C36 H36 119.3
C38 C37 N4 121.36(16)
C38 C37 C36 117.52(14)
N4 C37 C36 121.09(16)
C39 C38 C37 120.87(14)
C39 C38 H38 119.6
C37 C38 H38 119.6
C38 C39 C34 122.39(14)
C38 C39 H39 118.8
C34 C39 H39 118.8

loop_
_geom_bond_atom_site_label_1
_geom_bond_atom_site_label_2
_geom_bond_distance
O1 C1 1.3688(16)
O1 C11 1.4023(17)
O2 C2 1.3630(16)
O2 C21 1.4128(17)
N1 C12 1.3264(19)
N1 C16 1.335(2)
N2 C22 1.3271(19)
N2 C26 1.345(2)
N3 C33 1.1431(18)
N4 C37 1.392(2)
N4 H4B 0.95(2)
N4 H4A 0.89(2)
C1 C6 1.3718(18)
C1 C2 1.4025(19)
C2 C3 1.374(2)
C3 C4 1.389(2)
C3 H3 0.9300
C4 C5 1.3903(19)
C4 H4 0.9300
C5 C6 1.4060(19)
C5 C31 1.4564(19)
C6 H6 0.9300
C11 C12 1.503(2)
C11 H11A 0.9700
C11 H11B 0.9700
C12 C13 1.372(2)
C13 C14 1.374(3)
C13 H13 0.9300
C14 C15 1.358(3)
C14 H14 0.9300
C15 C16 1.371(3)
C15 H15 0.9300
C16 H16 0.9300
C21 C22 1.502(2)
C21 H21A 0.9700
C21 H21B 0.9700
C22 C23 1.370(2)
C23 C24 1.380(2)
C23 H23 0.9300
C24 C25 1.360(3)
C24 H24 0.9300
C25 C26 1.352(3)
C25 H25 0.9300
C26 H26 0.9300
C31 C32 1.3473(19)
C31 H31 0.9300
C32 C33 1.448(2)
C32 C34 1.4831(18)
C34 C39 1.3870(19)
C34 C35 1.396(2)
C35 C36 1.379(2)
C35 H35 0.9300
C36 C37 1.393(2)
C36 H36 0.9300
C37 C38 1.382(2)
C38 C39 1.376(2)
C38 H38 0.9300
C39 H39 0.9300

loop_
_geom_hbond_atom_site_label_D
_geom_hbond_atom_site_label_H
_geom_hbond_atom_site_label_A
_geom_hbond_site_symmetry_A
_geom_hbond_distance_DH
_geom_hbond_distance_HA
_geom_hbond_distance_DA
_geom_hbond_angle_DHA
N4 H4B N1 2 0.95(2) 2.35(2) 3.293(3) 172.8(18)
N4 H4A N3 2 0.89(2) 2.52(2) 3.390(3) 165.5(19)
C6 H6 N3 . 0.93 2.59 3.431(2) 151.2
C26 H26 N2 3_767 0.93 2.65 3.339(3) 131.2

loop_
_geom_torsion_atom_site_label_1
_geom_torsion_atom_site_label_2
_geom_torsion_atom_site_label_3
_geom_torsion_atom_site_label_4
_geom_torsion
C11 O1 C1 C6 -6.9(2)
C11 O1 C1 C2 173.89(13)
C21 O2 C2 C3 3.6(2)
C21 O2 C2 C1 -176.08(13)
O1 C1 C2 O2 -1.09(18)
C6 C1 C2 O2 179.70(12)
O1 C1 C2 C3 179.23(13)
C6 C1 C2 C3 0.0(2)
O2 C2 C3 C4 179.98(14)
C1 C2 C3 C4 -0.4(2)
C2 C3 C4 C5 0.3(2)
C3 C4 C5 C6 0.1(2)
C3 C4 C5 C31 -177.94(13)
O1 C1 C6 C5 -178.68(13)
C2 C1 C6 C5 0.4(2)
C4 C5 C6 C1 -0.5(2)
C31 C5 C6 C1 177.43(13)
C1 O1 C11 C12 175.28(12)
C16 N1 C12 C13 -1.1(3)
C16 N1 C12 C11 178.01(17)
O1 C11 C12 N1 -144.35(15)
O1 C11 C12 C13 34.8(2)
N1 C12 C13 C14 2.6(3)
C11 C12 C13 C14 -176.45(18)
C12 C13 C14 C15 -1.2(3)
C13 C14 C15 C16 -1.4(4)
C12 N1 C16 C15 -1.8(3)
C14 C15 C16 N1 3.1(4)
C2 O2 C21 C22 174.24(12)
C26 N2 C22 C23 -1.0(3)
C26 N2 C22 C21 178.49(17)
O2 C21 C22 N2 171.32(14)
O2 C21 C22 C23 -9.2(2)
N2 C22 C23 C24 0.0(3)
C21 C22 C23 C24 -179.40(16)
C22 C23 C24 C25 1.4(3)
C23 C24 C25 C26 -1.7(3)
C22 N2 C26 C25 0.6(3)
C24 C25 C26 N2 0.8(4)
C4 C5 C31 C32 175.56(15)
C6 C5 C31 C32 -2.4(3)
C5 C31 C32 C33 3.3(2)
C5 C31 C32 C34 -175.23(14)
C31 C32 C34 C39 -162.29(14)
C33 C32 C34 C39 19.11(19)
C31 C32 C34 C35 18.4(2)
C33 C32 C34 C35 -160.15(14)
C39 C34 C35 C36 0.9(2)
C32 C34 C35 C36 -179.82(14)
C34 C35 C36 C37 -1.1(3)
C35 C36 C37 C38 1.1(2)
C35 C36 C37 N4 179.39(16)
N4 C37 C38 C39 -179.21(15)
C36 C37 C38 C39 -0.9(2)
C37 C38 C39 C34 0.8(2)
C35 C34 C39 C38 -0.7(2)
C32 C34 C39 C38 179.97(13)

_cod_database_fobs_code 1549981
